data_1573741
loop_
_publ_author_name
'Das, Saikat'
'Sakai, Jin'
'Nakatani, Riki'
'Kondo, Ayumu'
'Tomioka, Rina'
'Das, Subhabrata'
'Takahashi, Shuntaro'
'Kawawaki, Tokuhisa'
'Biswas, Sourav'
'Negishi, Yuichi'

_publ_section_title
;
 Tunable structural rearrangement in Cu cluster assemblies through linker
 and solvent alterations
;
_journal_name_full 'Chemical Science'
_journal_paper_doi 10.1039/D4SC07730J
_journal_year 2025
_chemical_formula_moiety 'C2.72 H3.12 Cu0.4 F0.48 N0.16 O0.32 S0.4, 0.08[CH2Cl2]'
_chemical_formula_sum 'C2.8 H3.28 Cl0.16 Cu0.4 F0.48 N0.16 O0.32 S0.4'
_chemical_formula_weight 97.33
_chemical_name_systematic n/a
_space_group_crystal_system monoclinic
_space_group_IT_number 14
_space_group_name_Hall '-P 2ybc'
_space_group_name_H-M_alt 'P 1 21/c 1'
_atom_sites_solution_hydrogens geom
_audit_creation_date 2024-07-29
_audit_creation_method
;
Olex2 1.5
(compiled 2023.08.24 svn.re1ec1418 for OlexSys, GUI svn.r6817)
;
_audit_update_record
;
2024-11-05 deposited with the CCDC.	2025-01-22 downloaded from the CCDC.
;
_cell_angle_alpha 90
_cell_angle_beta 102.802(2)
_cell_angle_gamma 90
_cell_formula_units_Z 50
_cell_length_a 20.5359(10)
_cell_length_b 15.9060(8)
_cell_length_c 18.1932(10)
_cell_measurement_reflns_used 9544
_cell_measurement_temperature 90.15
_cell_measurement_theta_max 25.410
_cell_measurement_theta_min 2.296
_cell_volume 5795.0(5)
_computing_cell_refinement 'SAINT V8.40B (?, 2016)'
_computing_data_reduction 'SAINT V8.40B (?, 2016)'
_computing_molecular_graphics 'Olex2 1.5 (Dolomanov et al., 2009)'
_computing_publication_material 'Olex2 1.5 (Dolomanov et al., 2009)'
_computing_structure_refinement 'SHELXL 2019/2 (Sheldrick, 2015)'
_diffrn_ambient_temperature 90.15
_diffrn_measured_fraction_theta_full 0.998
_diffrn_measured_fraction_theta_max 0.982
_diffrn_measurement_device_type 'D8 QUEST'
_diffrn_radiation_type MoK\a
_diffrn_radiation_wavelength 0.71073
_diffrn_reflns_av_R_equivalents 0.0741
_diffrn_reflns_av_unetI/netI 0.0607
_diffrn_reflns_Laue_measured_fraction_full 0.998
_diffrn_reflns_Laue_measured_fraction_max 0.982
_diffrn_reflns_limit_h_max 25
_diffrn_reflns_limit_h_min -25
_diffrn_reflns_limit_k_max 20
_diffrn_reflns_limit_k_min -19
_diffrn_reflns_limit_l_max 22
_diffrn_reflns_limit_l_min -22
_diffrn_reflns_number 58049
_diffrn_reflns_point_group_measured_fraction_full 0.998
_diffrn_reflns_point_group_measured_fraction_max 0.982
_diffrn_reflns_theta_full 25.242
_diffrn_reflns_theta_max 26.638
_diffrn_reflns_theta_min 2.123
_diffrn_source_current 1.4
_diffrn_source_power 0.07
_diffrn_source_voltage 50.0
_exptl_absorpt_coefficient_mu 2.128
_exptl_absorpt_correction_T_max 0.7454
_exptl_absorpt_correction_T_min 0.6478
_exptl_absorpt_correction_type multi-scan
_exptl_absorpt_process_details
;
SADABS-2016/2 (Bruker,2016/2) was used for absorption correction.
wR2(int) was 0.0680 before and 0.0529 after correction.
The Ratio of minimum to maximum transmission is 0.8691.
The \l/2 correction factor is Not present.
;
_exptl_crystal_colour Orange
_exptl_crystal_colour_lustre Orange
_exptl_crystal_colour_modifier n/a
_exptl_crystal_colour_primary yellow
_exptl_crystal_density_diffrn 1.394
_exptl_crystal_description block
_exptl_crystal_F_000 2440
_refine_diff_density_max 1.011
_refine_diff_density_min -1.024
_refine_diff_density_rms 0.108
_refine_ls_extinction_method none
_refine_ls_goodness_of_fit_ref 1.050
_refine_ls_hydrogen_treatment constr
_refine_ls_matrix_type full
_refine_ls_number_parameters 544
_refine_ls_number_reflns 11971
_refine_ls_number_restraints 39
_refine_ls_restrained_S_all 1.051
_refine_ls_R_factor_all 0.0958
_refine_ls_R_factor_gt 0.0582
_refine_ls_shift/su_max 0.001
_refine_ls_shift/su_mean 0.000
_refine_ls_structure_factor_coef Fsqd
_refine_ls_weighting_details 'w=1/[\s^2^(Fo^2^)+(0.0812P)^2^+10.7858P] where P=(Fo^2^+2Fc^2^)/3'
_refine_ls_weighting_scheme calc
_refine_ls_wR_factor_gt 0.1524
_refine_ls_wR_factor_ref 0.1738
_reflns_Friedel_coverage 0.000
_reflns_number_gt 7564
_reflns_number_total 11971
_reflns_threshold_expression 'I > 2\s(I)'
_cod_data_source_file d4sc07730j2.cif
_cod_data_source_block Cu10-dpt
_cod_original_formula_sum 'C2.80 H3.28 Cl0.16 Cu0.40 F0.48 N0.16 O0.32 S0.40'
_cod_database_code 1573741
_shelx_shelxl_version_number 2019/2
_shelx_space_group_comment
;
The symmetry employed for this shelxl refinement is uniquely defined
by the following loop, which should always be used as a source of
symmetry information in preference to the above space-group names.
They are only intended as comments.
;
_olex2_refinement_description
;
1. Fixed Uiso
 At 1.2 times of:
  All C(H) groups
 At 1.5 times of:
  All C(H,H,H) groups
2. Restrained distances
 C00Y-F016 \\sim C00Y-F0
 with sigma of 0.02
 F00J-C00Y \\sim F00K-C00Y
 with sigma of 0.02
 F00G-C00Y \\sim F00H-C00Y
 with sigma of 0.02
3. Uiso/Uaniso restraints and constraints
Uanis(F00J) \\sim Ueq, Uanis(F016) \\sim Ueq, Uanis(F00H) \\sim Ueq,
Uanis(F00G) \\sim Ueq, Uanis(F0) \\sim Ueq, Uanis(F00K) \\sim Ueq: with sigma
of 0.001 and sigma for terminal atoms of 0.001
4. Rigid body (RIGU) restrains
 F016, F00G, F00J
 with sigma for 1-2 distances of 0.004 and sigma for 1-3 distances of 0.004
5. Others
 Sof(F0)=1-FVAR(1)
 Sof(F016)=FVAR(1)
 Sof(F00K)=1-FVAR(2)
 Sof(F00J)=FVAR(2)
 Sof(F00H)=1-FVAR(3)
 Sof(F00G)=FVAR(3)
6.a Aromatic/amide H refined with riding coordinates:
 C00L(H00L), C00N(H00N), C00O(H00O), C00Q(H00Q), C00T(H00T), C00U(H00U),
 C010(H010), C011(H011), C012(H012), C019(H019), C01F(H01M), C01I(H01T)
6.b Idealised Me refined as rotating group:
 C00P(H00A,H00B,H00C), C00V(H00D,H00E,H00F), C00Z(H00G,H00H,H00I), C014(H01A,
 H01B,H01C), C01A(H01D,H01E,H01F), C01B(H01G,H01H,H01I), C01C(H01J,H01K,H01L),
 C01G(H01N,H01O,H01P), C01H(H01Q,H01R,H01S)
;
_smtbx_masks_special_details
;
A solvent mask was calculated and 299 electrons were 
found in a volume of 2203\%A^3^ in 1 void per unit cell. 
This is consistent with the presence of 
0.08[CH2Cl2] per Asymmetric Unit 
which account for 168 electrons 
per unit cell.
;
_smtbx_masks_void_probe_radius 1.2
_smtbx_masks_void_truncation_radius 1.2
_olex2_submission_special_instructions 'No special instructions were received'

loop_
_space_group_symop_operation_xyz
'x, y, z'
'-x, y+1/2, -z+1/2'
'-x, -y, -z'
'x, -y-1/2, z-1/2'

loop_
_atom_site_label
_atom_site_type_symbol
_atom_site_fract_x
_atom_site_fract_y
_atom_site_fract_z
_atom_site_U_iso_or_equiv
_atom_site_adp_type
_atom_site_occupancy
_atom_site_site_symmetry_order
_atom_site_calc_flag
_atom_site_refinement_flags_posn
_atom_site_refinement_flags_adp
_atom_site_refinement_flags_occupancy
_atom_site_disorder_assembly
_atom_site_disorder_group
Cu01 Cu 0.13735(3) 0.61764(4) 0.07012(4) 0.03642(18) Uani 1 1 d . . . . .
Cu02 Cu 0.00432(3) 0.40563(4) -0.01125(4) 0.03506(18) Uani 1 1 d . . . . .
Cu03 Cu 0.86961(4) 1.03429(4) 0.60617(4) 0.03959(19) Uani 1 1 d . . . . .
Cu04 Cu 0.13272(4) 0.39315(4) 0.05307(4) 0.04041(19) Uani 1 1 d . . . . .
Cu05 Cu 1.00439(4) 1.01083(6) 0.62352(4) 0.0510(2) Uani 1 1 d . . . . .
S006 S 0.11531(7) 0.49903(8) 0.12577(8) 0.0331(3) Uani 1 1 d . . . . .
S007 S 0.08666(7) 0.40961(8) -0.06982(8) 0.0343(3) Uani 1 1 d . . . . .
S008 S -0.07286(7) 0.37153(8) 0.04707(8) 0.0346(3) Uani 1 1 d . . . . .
S009 S 0.39139(8) 0.90450(11) 0.28861(10) 0.0500(4) Uani 1 1 d . . . . .
S00A S 0.52376(8) 0.98504(11) 0.39708(11) 0.0567(5) Uani 1 1 d . . . . .
O00B O 0.8890(2) 1.0433(3) 0.7229(2) 0.0471(10) Uani 1 1 d . . . . .
O00C O 0.9988(2) 1.0216(3) 0.7350(2) 0.0503(11) Uani 1 1 d . . . . .
N00D N 0.1965(2) 0.7067(3) 0.1240(3) 0.0384(11) Uani 1 1 d . . . . .
O00E O 0.1771(3) 0.2916(3) 0.1011(3) 0.0643(13) Uani 1 1 d . . . . .
N00F N 0.7705(2) 1.0418(3) 0.5626(3) 0.0426(12) Uani 1 1 d . . . . .
F00G F 0.9658(6) 1.1072(4) 0.8708(4) 0.053(3) Uani 0.60(3) 1 d D U P A 1
C00H C -0.0555(3) 0.2638(3) 0.0879(3) 0.0401(14) Uani 1 1 d . . . . .
C00I C 0.2713(3) 0.8372(3) 0.2092(3) 0.0388(13) Uani 1 1 d . . . . .
F00J F 1.0195(5) 1.0048(8) 0.8804(4) 0.067(3) Uani 0.60(2) 1 d D U P A 1
C00K C 0.6357(3) 1.0584(4) 0.4867(3) 0.0403(13) Uani 1 1 d . . . . .
C00L C 0.7340(3) 1.1116(4) 0.5702(3) 0.0405(14) Uani 1 1 d . . . . .
H00L H 0.755528 1.155528 0.601872 0.049 Uiso 1 1 calc R U . . .
C00M C 0.9481(3) 1.0313(4) 0.7586(3) 0.0432(14) Uani 1 1 d . . . . .
C00N C 0.1691(3) 0.7640(4) 0.1619(3) 0.0405(14) Uani 1 1 d . . . . .
H00N H 0.122616 0.759126 0.159773 0.049 Uiso 1 1 calc R U . . .
C00O C 0.2022(3) 0.8287(4) 0.2034(3) 0.0432(14) Uani 1 1 d . . . . .
H00O H 0.178937 0.867456 0.227948 0.052 Uiso 1 1 calc R U . . .
C00P C 0.1533(3) 0.4017(3) 0.2543(3) 0.0436(14) Uani 1 1 d . . . . .
H00A H 0.156446 0.356403 0.218730 0.065 Uiso 1 1 calc R U . . .
H00B H 0.107834 0.403836 0.262738 0.065 Uiso 1 1 calc R U . . .
H00C H 0.184948 0.391086 0.302239 0.065 Uiso 1 1 calc R U . . .
C00Q C 0.2802(3) 0.9801(4) 0.2698(3) 0.0429(14) Uani 1 1 d . . . . .
H00Q H 0.234208 0.993864 0.253719 0.052 Uiso 1 1 calc R U . . .
C00R C 0.3061(3) 0.9071(4) 0.2525(3) 0.0421(14) Uani 1 1 d . . . . .
C00S C 0.0869(3) 0.3147(4) -0.1299(3) 0.0437(14) Uani 1 1 d . . . . .
C00T C 0.3272(3) 1.0343(4) 0.3139(4) 0.0490(16) Uani 1 1 d . . . . .
H00T H 0.316372 1.087587 0.331539 0.059 Uiso 1 1 calc R U . . .
C00U C 0.6724(3) 0.9878(4) 0.4798(4) 0.0460(15) Uani 1 1 d . . . . .
H00U H 0.652254 0.942826 0.448469 0.055 Uiso 1 1 calc R U . . .
C00V C 0.2419(3) 0.4867(4) 0.2118(4) 0.0532(17) Uani 1 1 d . . . . .
H00D H 0.272316 0.477192 0.260737 0.080 Uiso 1 1 calc R U . . .
H00E H 0.251790 0.541143 0.191563 0.080 Uiso 1 1 calc R U . . .
H00F H 0.247656 0.441901 0.176795 0.080 Uiso 1 1 calc R U . . .
C00W C 0.1702(3) 0.4864(3) 0.2215(3) 0.0391(14) Uani 1 1 d . . . . .
C00X C 0.5655(3) 1.0661(4) 0.4486(3) 0.0440(14) Uani 1 1 d . . . . .
C00Y C 0.9569(3) 1.0296(4) 0.8437(4) 0.0454(15) Uani 1 1 d D . . . .
C00Z C 0.1568(3) 0.5583(4) 0.2705(3) 0.0473(15) Uani 1 1 d . . . . .
H00G H 0.109448 0.558569 0.272257 0.071 Uiso 1 1 calc R U . . .
H00H H 0.168127 0.611634 0.249338 0.071 Uiso 1 1 calc R U . . .
H00I H 0.184146 0.551411 0.321568 0.071 Uiso 1 1 calc R U . . .
C010 C 0.7382(3) 0.9817(4) 0.5179(4) 0.0501(16) Uani 1 1 d . . . . .
H010 H 0.761874 0.931741 0.512035 0.060 Uiso 1 1 calc R U . . .
C011 C 0.6677(3) 1.1224(4) 0.5348(3) 0.0450(15) Uani 1 1 d . . . . .
H011 H 0.644249 1.171808 0.542847 0.054 Uiso 1 1 calc R U . . .
C012 C 0.2628(3) 0.7137(4) 0.1302(3) 0.0461(15) Uani 1 1 d . . . . .
H012 H 0.284906 0.673775 0.105452 0.055 Uiso 1 1 calc R U . . .
C013 C 0.3899(3) 1.0020(4) 0.3283(4) 0.0462(15) Uani 1 1 d . . . . .
C014 C 0.0163(3) 0.2617(4) 0.1284(4) 0.0593(19) Uani 1 1 d . . . . .
H01A H 0.044475 0.275640 0.093166 0.089 Uiso 1 1 calc R U . . .
H01B H 0.027614 0.205390 0.149122 0.089 Uiso 1 1 calc R U . . .
H01C H 0.023795 0.302863 0.169559 0.089 Uiso 1 1 calc R U . . .
C015 C 0.2350(4) 0.2722(5) 0.1031(4) 0.0640(19) Uani 1 1 d . . . . .
F016 F 0.9001(5) 1.0045(7) 0.8651(4) 0.074(3) Uani 0.59(2) 1 d D U P A 1
O017 O 0.2759(3) 0.3017(4) 0.0739(4) 0.103(2) Uani 1 1 d . . . . .
C018 C 0.4505(3) 1.0402(4) 0.3753(4) 0.0476(15) Uani 1 1 d . . . . .
C019 C 0.3000(3) 0.7778(4) 0.1717(4) 0.0491(15) Uani 1 1 d . . . . .
H019 H 0.346649 0.780447 0.174234 0.059 Uiso 1 1 calc R U . . .
C01A C -0.0656(5) 0.2001(4) 0.0244(4) 0.080(3) Uani 1 1 d . . . . .
H01D H -0.111562 0.203715 -0.005229 0.120 Uiso 1 1 calc R U . . .
H01E H -0.057197 0.143477 0.045560 0.120 Uiso 1 1 calc R U . . .
H01F H -0.034495 0.212087 -0.008049 0.120 Uiso 1 1 calc R U . . .
C01B C 0.0157(4) 0.2999(5) -0.1752(4) 0.068(2) Uani 1 1 d . . . . .
H01G H 0.003216 0.344876 -0.212516 0.102 Uiso 1 1 calc R U . . .
H01H H -0.015124 0.299885 -0.141058 0.102 Uiso 1 1 calc R U . . .
H01I H 0.013348 0.245601 -0.201041 0.102 Uiso 1 1 calc R U . . .
C01C C 0.1333(4) 0.3291(4) -0.1807(4) 0.064(2) Uani 1 1 d . . . . .
H01J H 0.135246 0.278435 -0.210820 0.096 Uiso 1 1 calc R U . . .
H01K H 0.177919 0.341887 -0.150611 0.096 Uiso 1 1 calc R U . . .
H01L H 0.117174 0.376434 -0.214329 0.096 Uiso 1 1 calc R U . . .
F01D F 0.3069(4) 0.1517(5) 0.1378(6) 0.184(4) Uani 1 1 d . . . . .
F01E F 0.2091(4) 0.1392(4) 0.1529(6) 0.166(4) Uani 1 1 d . . . . .
C01F C 0.5228(3) 1.1320(4) 0.4494(5) 0.076(3) Uani 1 1 d . . . . .
H01M H 0.535783 1.183309 0.475283 0.091 Uiso 1 1 calc R U . . .
C01G C 0.1092(4) 0.2383(4) -0.0769(4) 0.073(2) Uani 1 1 d . . . . .
H01N H 0.079808 0.233248 -0.041433 0.109 Uiso 1 1 calc R U . . .
H01O H 0.155296 0.246722 -0.048912 0.109 Uiso 1 1 calc R U . . .
H01P H 0.106487 0.186868 -0.107085 0.109 Uiso 1 1 calc R U . . .
C01H C -0.1015(4) 0.2492(5) 0.1387(5) 0.081(3) Uani 1 1 d . . . . .
H01Q H -0.098733 0.296515 0.173711 0.121 Uiso 1 1 calc R U . . .
H01R H -0.088946 0.197193 0.167159 0.121 Uiso 1 1 calc R U . . .
H01S H -0.147307 0.244231 0.108748 0.121 Uiso 1 1 calc R U . . .
C01I C 0.4577(4) 1.1160(4) 0.4077(5) 0.079(3) Uani 1 1 d . . . . .
H01T H 0.422178 1.155255 0.403117 0.095 Uiso 1 1 calc R U . . .
F01J F 0.2715(5) 0.2141(5) 0.2232(5) 0.189(4) Uani 1 1 d . . . . .
C01K C 0.2556(6) 0.1920(7) 0.1514(7) 0.097(3) Uani 1 1 d . . . . .
F0 F 0.9264(7) 0.9638(9) 0.8659(6) 0.074(5) Uani 0.41(2) 1 d D U P A 2
F00K F 0.9951(8) 0.9716(9) 0.8767(6) 0.058(5) Uani 0.40(2) 1 d D U P A 2
F00H F 0.9362(11) 1.0941(8) 0.8750(6) 0.063(5) Uani 0.40(3) 1 d D U P A 2

loop_
_atom_site_aniso_label
_atom_site_aniso_U_11
_atom_site_aniso_U_22
_atom_site_aniso_U_33
_atom_site_aniso_U_23
_atom_site_aniso_U_13
_atom_site_aniso_U_12
Cu01 0.0395(4) 0.0275(3) 0.0370(4) 0.0018(3) -0.0029(3) 0.0019(3)
Cu02 0.0388(4) 0.0265(3) 0.0359(4) 0.0037(3) -0.0002(3) 0.0002(3)
Cu03 0.0365(4) 0.0344(4) 0.0440(4) -0.0042(3) 0.0007(3) 0.0008(3)
Cu04 0.0457(4) 0.0303(4) 0.0400(4) 0.0004(3) -0.0018(3) 0.0028(3)
Cu05 0.0365(4) 0.0726(6) 0.0397(4) -0.0199(4) -0.0004(3) -0.0015(4)
S006 0.0340(7) 0.0266(6) 0.0330(7) 0.0025(5) -0.0050(6) 0.0002(6)
S007 0.0373(8) 0.0260(6) 0.0361(7) 0.0002(5) 0.0003(6) -0.0006(6)
S008 0.0416(8) 0.0235(6) 0.0343(7) 0.0039(5) -0.0013(6) -0.0008(6)
S009 0.0332(8) 0.0509(9) 0.0595(10) -0.0101(8) -0.0032(7) -0.0024(7)
S00A 0.0366(9) 0.0543(10) 0.0701(12) -0.0228(9) -0.0078(8) -0.0020(7)
O00B 0.044(2) 0.051(3) 0.045(2) -0.005(2) 0.007(2) 0.005(2)
O00C 0.034(2) 0.077(3) 0.037(2) -0.015(2) 0.0011(19) 0.001(2)
N00D 0.041(3) 0.029(2) 0.040(3) 0.004(2) -0.001(2) 0.002(2)
O00E 0.071(4) 0.048(3) 0.068(3) 0.007(2) 0.003(3) 0.018(3)
N00F 0.034(3) 0.044(3) 0.046(3) -0.009(2) 0.001(2) -0.001(2)
F00G 0.055(3) 0.052(3) 0.052(3) -0.0017(10) 0.0123(11) -0.0007(10)
C00H 0.052(4) 0.030(3) 0.033(3) 0.007(2) -0.002(3) -0.002(3)
C00I 0.037(3) 0.031(3) 0.044(3) 0.002(3) -0.001(3) -0.006(2)
F00J 0.067(3) 0.068(3) 0.066(3) 0.0014(10) 0.0140(12) 0.0010(10)
C00K 0.036(3) 0.041(3) 0.041(3) 0.001(3) 0.000(3) -0.002(3)
C00L 0.036(3) 0.034(3) 0.047(3) -0.008(3) 0.000(3) -0.010(2)
C00M 0.042(4) 0.035(3) 0.048(4) -0.008(3) 0.002(3) -0.002(3)
C00N 0.024(3) 0.044(3) 0.050(3) -0.002(3) 0.001(2) -0.002(2)
C00O 0.040(3) 0.038(3) 0.048(3) -0.012(3) 0.001(3) 0.000(3)
C00P 0.050(4) 0.032(3) 0.043(3) 0.007(3) -0.001(3) 0.003(3)
C00Q 0.036(3) 0.039(3) 0.046(3) 0.004(3) -0.006(3) -0.001(3)
C00R 0.039(3) 0.039(3) 0.042(3) -0.002(3) -0.005(3) -0.004(3)
C00S 0.054(4) 0.034(3) 0.039(3) 0.004(3) 0.003(3) 0.002(3)
C00T 0.049(4) 0.033(3) 0.057(4) 0.009(3) -0.005(3) -0.003(3)
C00U 0.036(3) 0.048(4) 0.050(4) -0.017(3) 0.002(3) -0.010(3)
C00V 0.041(4) 0.054(4) 0.054(4) 0.009(3) -0.011(3) 0.003(3)
C00W 0.043(3) 0.033(3) 0.034(3) 0.004(2) -0.008(2) 0.000(2)
C00X 0.036(3) 0.040(3) 0.049(4) 0.002(3) -0.005(3) -0.008(3)
C00Y 0.049(4) 0.033(3) 0.052(4) 0.002(3) 0.007(3) 0.001(3)
C00Z 0.057(4) 0.040(3) 0.038(3) 0.000(3) -0.006(3) 0.002(3)
C010 0.045(4) 0.044(4) 0.058(4) -0.019(3) 0.006(3) -0.003(3)
C011 0.043(3) 0.032(3) 0.055(4) 0.001(3) 0.000(3) -0.002(3)
C012 0.046(4) 0.038(3) 0.051(4) -0.003(3) 0.005(3) 0.004(3)
C013 0.037(3) 0.037(3) 0.057(4) 0.002(3) -0.006(3) -0.007(3)
C014 0.055(4) 0.047(4) 0.064(4) 0.002(3) -0.011(3) -0.001(3)
C015 0.060(5) 0.062(5) 0.068(5) -0.005(4) 0.012(4) -0.003(4)
F016 0.073(4) 0.075(4) 0.073(4) 0.0017(10) 0.0171(12) -0.0009(10)
O017 0.089(5) 0.072(4) 0.143(6) 0.052(4) 0.019(4) 0.019(3)
C018 0.041(3) 0.039(3) 0.055(4) 0.001(3) -0.005(3) -0.004(3)
C019 0.037(3) 0.047(4) 0.062(4) -0.008(3) 0.010(3) -0.004(3)
C01A 0.123(7) 0.028(3) 0.069(5) 0.003(3) -0.022(5) 0.002(4)
C01B 0.071(5) 0.064(5) 0.064(5) -0.025(4) 0.004(4) -0.007(4)
C01C 0.085(5) 0.049(4) 0.065(5) -0.008(3) 0.031(4) -0.001(4)
F01D 0.147(6) 0.136(6) 0.302(11) 0.143(7) 0.121(7) 0.097(5)
F01E 0.135(6) 0.094(5) 0.279(11) 0.104(6) 0.070(7) 0.031(4)
C01F 0.050(4) 0.040(4) 0.116(7) -0.008(4) -0.030(4) -0.004(3)
C01G 0.120(7) 0.031(3) 0.061(5) -0.004(3) 0.006(4) 0.007(4)
C01H 0.087(6) 0.057(5) 0.105(6) 0.052(5) 0.037(5) 0.022(4)
C01I 0.053(4) 0.040(4) 0.121(7) -0.013(4) -0.031(4) 0.007(3)
F01J 0.266(11) 0.151(7) 0.125(6) 0.064(6) -0.010(6) 0.062(7)
C01K 0.107(8) 0.090(7) 0.096(8) 0.034(6) 0.025(6) 0.034(7)
F0 0.075(5) 0.074(5) 0.073(5) 0.0003(10) 0.0168(15) -0.0009(10)
F00K 0.059(5) 0.058(5) 0.058(5) 0.0008(10) 0.0124(14) 0.0011(10)
F00H 0.063(5) 0.063(5) 0.063(5) -0.0009(10) 0.0136(14) 0.0011(10)

loop_
_atom_type_symbol
_atom_type_description
_atom_type_scat_dispersion_real
_atom_type_scat_dispersion_imag
_atom_type_scat_source
C C 0.0033 0.0016 'International Tables Vol C Tables 4.2.6.8 and 6.1.1.4'
H H 0.0000 0.0000 'International Tables Vol C Tables 4.2.6.8 and 6.1.1.4'
Cl Cl 0.1484 0.1585 'International Tables Vol C Tables 4.2.6.8 and 6.1.1.4'
Cu Cu 0.3201 1.2651 'International Tables Vol C Tables 4.2.6.8 and 6.1.1.4'
F F 0.0171 0.0103 'International Tables Vol C Tables 4.2.6.8 and 6.1.1.4'
N N 0.0061 0.0033 'International Tables Vol C Tables 4.2.6.8 and 6.1.1.4'
O O 0.0106 0.0060 'International Tables Vol C Tables 4.2.6.8 and 6.1.1.4'
S S 0.1246 0.1234 'International Tables Vol C Tables 4.2.6.8 and 6.1.1.4'

loop_
_geom_angle_atom_site_label_1
_geom_angle_atom_site_label_2
_geom_angle_atom_site_label_3
_geom_angle
_geom_angle_site_symmetry_1
_geom_angle_site_symmetry_3
_geom_angle_publ_flag
S006 Cu01 Cu02 76.80(4) . 3_565 ?
S006 Cu01 S008 110.96(5) . 3_565 ?
S008 Cu01 Cu02 47.74(4) 3_565 3_565 ?
N00D Cu01 Cu02 137.04(14) . 3_565 ?
N00D Cu01 S006 122.96(14) . . ?
N00D Cu01 S008 125.54(13) . 3_565 ?
Cu01 Cu02 Cu02 95.30(3) 3_565 3_565 ?
Cu04 Cu02 Cu01 167.58(3) . 3_565 ?
Cu04 Cu02 Cu02 95.55(3) . 3_565 ?
Cu04 Cu02 Cu05 80.82(3) . 4_475 ?
Cu05 Cu02 Cu01 84.47(3) 2_645 3_565 ?
Cu05 Cu02 Cu01 101.01(3) 4_475 3_565 ?
Cu05 Cu02 Cu02 58.50(3) 2_645 3_565 ?
Cu05 Cu02 Cu02 53.12(3) 4_475 3_565 ?
Cu05 Cu02 Cu04 106.41(3) 2_645 . ?
Cu05 Cu02 Cu05 111.62(3) 2_645 4_475 ?
S007 Cu02 Cu01 130.17(5) . 3_565 ?
S007 Cu02 Cu02 96.39(5) . 3_565 ?
S007 Cu02 Cu04 54.26(4) . . ?
S007 Cu02 Cu05 61.84(4) . 2_645 ?
S007 Cu02 Cu05 124.33(5) . 4_475 ?
S008 Cu02 Cu01 50.45(4) . 3_565 ?
S008 Cu02 Cu02 96.35(5) . 3_565 ?
S008 Cu02 Cu04 122.09(5) . . ?
S008 Cu02 Cu05 127.80(5) . 2_645 ?
S008 Cu02 Cu05 62.98(4) . 4_475 ?
S008 Cu02 S007 167.07(6) . . ?
S007 Cu03 Cu05 58.30(4) 2_655 . ?
S008 Cu03 Cu05 62.31(4) 4_676 . ?
S008 Cu03 S007 98.65(6) 4_676 2_655 ?
O00B Cu03 Cu05 86.11(12) . . ?
O00B Cu03 S007 110.51(12) . 2_655 ?
O00B Cu03 S008 115.36(13) . 4_676 ?
N00F Cu03 Cu05 163.44(14) . . ?
N00F Cu03 S007 110.95(14) . 2_655 ?
N00F Cu03 S008 110.70(15) . 4_676 ?
N00F Cu03 O00B 110.19(19) . . ?
S006 Cu04 Cu02 86.00(4) . . ?
S006 Cu04 S007 114.70(6) . . ?
S007 Cu04 Cu02 52.48(4) . . ?
O00E Cu04 Cu02 125.29(16) . . ?
O00E Cu04 S006 118.67(15) . . ?
O00E Cu04 S007 126.30(15) . . ?
Cu02 Cu05 Cu02 68.38(3) 2_655 4_676 ?
Cu02 Cu05 Cu03 96.00(3) 2_655 . ?
Cu02 Cu05 S008 96.48(4) 2_655 4_676 ?
Cu03 Cu05 Cu02 91.72(3) . 4_676 ?
S006 Cu05 Cu02 82.23(4) 4_676 2_655 ?
S006 Cu05 Cu02 81.61(4) 4_676 4_676 ?
S006 Cu05 Cu03 173.30(6) 4_676 . ?
S006 Cu05 S007 128.52(6) 4_676 2_655 ?
S006 Cu05 S008 122.73(6) 4_676 4_676 ?
S007 Cu05 Cu02 96.24(4) 2_655 4_676 ?
S007 Cu05 Cu02 50.67(4) 2_655 2_655 ?
S007 Cu05 Cu03 52.63(4) 2_655 . ?
S007 Cu05 S008 86.58(5) 2_655 4_676 ?
S008 Cu05 Cu02 46.85(4) 4_676 4_676 ?
S008 Cu05 Cu03 50.91(4) 4_676 . ?
O00C Cu05 Cu02 144.25(14) . 2_655 ?
O00C Cu05 Cu02 146.62(14) . 4_676 ?
O00C Cu05 Cu03 80.02(12) . . ?
O00C Cu05 S006 105.19(12) . 4_676 ?
O00C Cu05 S007 103.77(13) . 2_655 ?
O00C Cu05 S008 107.49(13) . 4_676 ?
Cu01 S006 Cu05 110.65(6) . 4_475 ?
Cu04 S006 Cu01 107.17(6) . . ?
Cu04 S006 Cu05 103.29(6) . 4_475 ?
C00W S006 Cu01 111.91(18) . . ?
C00W S006 Cu04 109.36(19) . . ?
C00W S006 Cu05 113.9(2) . 4_475 ?
Cu02 S007 Cu03 123.35(6) . 2_645 ?
Cu02 S007 Cu04 73.26(5) . . ?
Cu02 S007 Cu05 67.48(5) . 2_645 ?
Cu03 S007 Cu05 69.07(4) 2_645 2_645 ?
Cu04 S007 Cu03 106.16(6) . 2_645 ?
Cu04 S007 Cu05 125.42(7) . 2_645 ?
C00S S007 Cu02 111.4(2) . . ?
C00S S007 Cu03 118.1(2) . 2_645 ?
C00S S007 Cu04 115.76(19) . . ?
C00S S007 Cu05 113.08(19) . 2_645 ?
Cu01 S008 Cu03 97.85(6) 3_565 4_475 ?
Cu01 S008 Cu05 127.06(6) 3_565 4_475 ?
Cu02 S008 Cu01 81.81(5) . 3_565 ?
Cu02 S008 Cu03 124.78(6) . 4_475 ?
Cu02 S008 Cu05 70.17(5) . 4_475 ?
Cu03 S008 Cu05 66.77(4) 4_475 4_475 ?
C00H S008 Cu01 117.77(18) . 3_565 ?
C00H S008 Cu02 109.2(2) . . ?
C00H S008 Cu03 118.7(2) . 4_475 ?
C00H S008 Cu05 113.63(18) . 4_475 ?
C013 S009 C00R 91.6(3) . . ?
C00X S00A C018 92.8(3) . . ?
C00M O00B Cu03 117.5(4) . . ?
C00M O00C Cu05 126.4(4) . . ?
C00N N00D Cu01 117.4(4) . . ?
C00N N00D C012 115.7(5) . . ?
C012 N00D Cu01 126.9(4) . . ?
C015 O00E Cu04 125.0(5) . . ?
C00L N00F Cu03 122.6(4) . . ?
C010 N00F Cu03 121.3(4) . . ?
C010 N00F C00L 115.8(5) . . ?
C014 C00H S008 107.2(4) . . ?
C014 C00H C01A 108.3(6) . . ?
C01A C00H S008 109.1(4) . . ?
C01H C00H S008 107.5(4) . . ?
C01H C00H C014 112.7(6) . . ?
C01H C00H C01A 111.9(6) . . ?
C00O C00I C00R 118.7(5) . . ?
C019 C00I C00O 115.8(5) . . ?
C019 C00I C00R 125.5(5) . . ?
C00U C00K C00X 122.0(5) . . ?
C00U C00K C011 117.3(5) . . ?
C011 C00K C00X 120.7(6) . . ?
N00F C00L H00L 117.9 . . ?
N00F C00L C011 124.1(5) . . ?
C011 C00L H00L 117.9 . . ?
O00B C00M C00Y 114.4(6) . . ?
O00C C00M O00B 129.7(6) . . ?
O00C C00M C00Y 115.9(5) . . ?
N00D C00N H00N 117.2 . . ?
N00D C00N C00O 125.6(5) . . ?
C00O C00N H00N 117.2 . . ?
C00I C00O H00O 120.5 . . ?
C00N C00O C00I 119.0(5) . . ?
C00N C00O H00O 120.5 . . ?
H00A C00P H00B 109.5 . . ?
H00A C00P H00C 109.5 . . ?
H00B C00P H00C 109.5 . . ?
C00W C00P H00A 109.5 . . ?
C00W C00P H00B 109.5 . . ?
C00W C00P H00C 109.5 . . ?
C00R C00Q H00Q 123.0 . . ?
C00R C00Q C00T 113.9(6) . . ?
C00T C00Q H00Q 123.0 . . ?
C00I C00R S009 121.5(5) . . ?
C00Q C00R S009 110.6(4) . . ?
C00Q C00R C00I 127.9(5) . . ?
C01B C00S S007 108.3(4) . . ?
C01B C00S C01G 109.2(6) . . ?
C01C C00S S007 109.0(4) . . ?
C01C C00S C01B 110.9(6) . . ?
C01C C00S C01G 111.4(6) . . ?
C01G C00S S007 107.9(4) . . ?
C00Q C00T H00T 123.8 . . ?
C013 C00T C00Q 112.4(6) . . ?
C013 C00T H00T 123.8 . . ?
C00K C00U H00U 119.7 . . ?
C00K C00U C010 120.5(5) . . ?
C010 C00U H00U 119.7 . . ?
H00D C00V H00E 109.5 . . ?
H00D C00V H00F 109.5 . . ?
H00E C00V H00F 109.5 . . ?
C00W C00V H00D 109.5 . . ?
C00W C00V H00E 109.5 . . ?
C00W C00V H00F 109.5 . . ?
C00P C00W S006 108.3(4) . . ?
C00V C00W S006 106.9(4) . . ?
C00V C00W C00P 110.7(5) . . ?
C00Z C00W S006 108.6(4) . . ?
C00Z C00W C00P 110.3(5) . . ?
C00Z C00W C00V 111.9(5) . . ?
C00K C00X S00A 121.2(5) . . ?
C01F C00X S00A 109.8(4) . . ?
C01F C00X C00K 128.9(6) . . ?
F00G C00Y F00J 92.9(8) . . ?
F00G C00Y C00M 109.7(6) . . ?
F00G C00Y F016 102.8(8) . . ?
F00J C00Y C00M 112.9(6) . . ?
F00J C00Y F016 123.0(8) . . ?
F016 C00Y C00M 112.2(6) . . ?
F0 C00Y C00M 111.4(7) . . ?
F00K C00Y C00M 114.6(7) . . ?
F00K C00Y F0 64.4(11) . . ?
F00K C00Y F00H 126.7(9) . . ?
F00H C00Y C00M 117.3(7) . . ?
F00H C00Y F0 105.6(13) . . ?
C00W C00Z H00G 109.5 . . ?
C00W C00Z H00H 109.5 . . ?
C00W C00Z H00I 109.5 . . ?
H00G C00Z H00H 109.5 . . ?
H00G C00Z H00I 109.5 . . ?
H00H C00Z H00I 109.5 . . ?
N00F C010 C00U 123.8(6) . . ?
N00F C010 H010 118.1 . . ?
C00U C010 H010 118.1 . . ?
C00K C011 H011 120.8 . . ?
C00L C011 C00K 118.4(6) . . ?
C00L C011 H011 120.8 . . ?
N00D C012 H012 119.0 . . ?
N00D C012 C019 122.0(6) . . ?
C019 C012 H012 119.0 . . ?
C00T C013 S009 111.5(5) . . ?
C00T C013 C018 126.8(6) . . ?
C018 C013 S009 121.6(5) . . ?
C00H C014 H01A 109.5 . . ?
C00H C014 H01B 109.5 . . ?
C00H C014 H01C 109.5 . . ?
H01A C014 H01B 109.5 . . ?
H01A C014 H01C 109.5 . . ?
H01B C014 H01C 109.5 . . ?
O00E C015 C01K 111.4(8) . . ?
O017 C015 O00E 131.9(8) . . ?
O017 C015 C01K 116.6(8) . . ?
C013 C018 S00A 120.6(5) . . ?
C01I C018 S00A 110.8(5) . . ?
C01I C018 C013 128.5(6) . . ?
C00I C019 C012 122.0(6) . . ?
C00I C019 H019 119.0 . . ?
C012 C019 H019 119.0 . . ?
C00H C01A H01D 109.5 . . ?
C00H C01A H01E 109.5 . . ?
C00H C01A H01F 109.5 . . ?
H01D C01A H01E 109.5 . . ?
H01D C01A H01F 109.5 . . ?
H01E C01A H01F 109.5 . . ?
C00S C01B H01G 109.5 . . ?
C00S C01B H01H 109.5 . . ?
C00S C01B H01I 109.5 . . ?
H01G C01B H01H 109.5 . . ?
H01G C01B H01I 109.5 . . ?
H01H C01B H01I 109.5 . . ?
C00S C01C H01J 109.5 . . ?
C00S C01C H01K 109.5 . . ?
C00S C01C H01L 109.5 . . ?
H01J C01C H01K 109.5 . . ?
H01J C01C H01L 109.5 . . ?
H01K C01C H01L 109.5 . . ?
C00X C01F H01M 123.5 . . ?
C00X C01F C01I 113.0(6) . . ?
C01I C01F H01M 123.5 . . ?
C00S C01G H01N 109.5 . . ?
C00S C01G H01O 109.5 . . ?
C00S C01G H01P 109.5 . . ?
H01N C01G H01O 109.5 . . ?
H01N C01G H01P 109.5 . . ?
H01O C01G H01P 109.5 . . ?
C00H C01H H01Q 109.5 . . ?
C00H C01H H01R 109.5 . . ?
C00H C01H H01S 109.5 . . ?
H01Q C01H H01R 109.5 . . ?
H01Q C01H H01S 109.5 . . ?
H01R C01H H01S 109.5 . . ?
C018 C01I C01F 113.6(7) . . ?
C018 C01I H01T 123.2 . . ?
C01F C01I H01T 123.2 . . ?
F01D C01K C015 115.2(9) . . ?
F01D C01K F01J 106.6(10) . . ?
F01E C01K C015 116.2(9) . . ?
F01E C01K F01D 108.7(10) . . ?
F01E C01K F01J 100.2(10) . . ?
F01J C01K C015 108.5(9) . . ?
C00Y F0 F00K 55.8(7) . . ?
C00Y F00K F0 59.8(8) . . ?

loop_
_geom_bond_atom_site_label_1
_geom_bond_atom_site_label_2
_geom_bond_distance
_geom_bond_site_symmetry_2
_geom_bond_publ_flag
Cu01 Cu02 2.8925(9) 3_565 ?
Cu01 S006 2.2344(15) . ?
Cu01 S008 2.2534(15) 3_565 ?
Cu01 N00D 1.979(5) . ?
Cu02 Cu02 3.0403(13) 3_565 ?
Cu02 Cu04 2.6446(10) . ?
Cu02 Cu05 2.6159(10) 2_645 ?
Cu02 Cu05 2.7885(11) 4_475 ?
Cu02 S007 2.1904(16) . ?
Cu02 S008 2.1626(16) . ?
Cu03 Cu05 2.7408(10) . ?
Cu03 S007 2.3322(15) 2_655 ?
Cu03 S008 2.3149(16) 4_676 ?
Cu03 O00B 2.077(4) . ?
Cu03 N00F 2.017(5) . ?
Cu04 S006 2.2188(15) . ?
Cu04 S007 2.2416(15) . ?
Cu04 O00E 1.962(5) . ?
Cu05 S006 2.2746(16) 4_676 ?
Cu05 S007 2.4966(15) 2_655 ?
Cu05 S008 2.6409(16) 4_676 ?
Cu05 O00C 2.064(4) . ?
S006 C00W 1.863(5) . ?
S007 C00S 1.864(6) . ?
S008 C00H 1.871(5) . ?
S009 C00R 1.729(6) . ?
S009 C013 1.714(6) . ?
S00A C00X 1.709(6) . ?
S00A C018 1.710(6) . ?
O00B C00M 1.258(7) . ?
O00C C00M 1.220(7) . ?
N00D C00N 1.340(7) . ?
N00D C012 1.345(8) . ?
O00E C015 1.223(9) . ?
N00F C00L 1.363(7) . ?
N00F C010 1.333(7) . ?
F00G C00Y 1.326(9) . ?
C00H C014 1.496(8) . ?
C00H C01A 1.514(9) . ?
C00H C01H 1.478(9) . ?
C00I C00O 1.405(8) . ?
C00I C00R 1.456(8) . ?
C00I C019 1.372(8) . ?
F00J C00Y 1.368(10) . ?
C00K C00U 1.373(8) . ?
C00K C00X 1.459(8) . ?
C00K C011 1.407(8) . ?
C00L H00L 0.9500 . ?
C00L C011 1.383(8) . ?
C00M C00Y 1.519(9) . ?
C00N H00N 0.9500 . ?
C00N C00O 1.366(8) . ?
C00O H00O 0.9500 . ?
C00P H00A 0.9800 . ?
C00P H00B 0.9800 . ?
C00P H00C 0.9800 . ?
C00P C00W 1.544(8) . ?
C00Q H00Q 0.9500 . ?
C00Q C00R 1.344(8) . ?
C00Q C00T 1.406(8) . ?
C00S C01B 1.530(9) . ?
C00S C01C 1.484(9) . ?
C00S C01G 1.555(8) . ?
C00T H00T 0.9500 . ?
C00T C013 1.356(9) . ?
C00U H00U 0.9500 . ?
C00U C010 1.380(9) . ?
C00V H00D 0.9800 . ?
C00V H00E 0.9800 . ?
C00V H00F 0.9800 . ?
C00V C00W 1.521(9) . ?
C00W C00Z 1.512(8) . ?
C00X C01F 1.369(9) . ?
C00Y F016 1.370(9) . ?
C00Y F0 1.327(11) . ?
C00Y F00K 1.271(10) . ?
C00Y F00H 1.291(11) . ?
C00Z H00G 0.9800 . ?
C00Z H00H 0.9800 . ?
C00Z H00I 0.9800 . ?
C010 H010 0.9500 . ?
C011 H011 0.9500 . ?
C012 H012 0.9500 . ?
C012 C019 1.391(8) . ?
C013 C018 1.476(8) . ?
C014 H01A 0.9800 . ?
C014 H01B 0.9800 . ?
C014 H01C 0.9800 . ?
C015 O017 1.185(9) . ?
C015 C01K 1.553(12) . ?
C018 C01I 1.336(9) . ?
C019 H019 0.9500 . ?
C01A H01D 0.9800 . ?
C01A H01E 0.9800 . ?
C01A H01F 0.9800 . ?
C01B H01G 0.9800 . ?
C01B H01H 0.9800 . ?
C01B H01I 0.9800 . ?
C01C H01J 0.9800 . ?
C01C H01K 0.9800 . ?
C01C H01L 0.9800 . ?
F01D C01K 1.304(11) . ?
F01E C01K 1.276(13) . ?
C01F H01M 0.9500 . ?
C01F C01I 1.406(9) . ?
C01G H01N 0.9800 . ?
C01G H01O 0.9800 . ?
C01G H01P 0.9800 . ?
C01H H01Q 0.9800 . ?
C01H H01R 0.9800 . ?
C01H H01S 0.9800 . ?
C01I H01T 0.9500 . ?
F01J C01K 1.322(13) . ?
F0 F00K 1.39(2) . ?

loop_
_geom_torsion_atom_site_label_1
_geom_torsion_atom_site_label_2
_geom_torsion_atom_site_label_3
_geom_torsion_atom_site_label_4
_geom_torsion
_geom_torsion_site_symmetry_1
_geom_torsion_site_symmetry_2
_geom_torsion_site_symmetry_3
_geom_torsion_site_symmetry_4
_geom_torsion_publ_flag
Cu01 S006 C00W C00P -177.9(3) . . . . ?
Cu01 S006 C00W C00V -58.6(4) . . . . ?
Cu01 S006 C00W C00Z 62.3(5) . . . . ?
Cu01 S008 C00H C014 139.1(4) 3_565 . . . ?
Cu01 S008 C00H C01A 22.0(6) 3_565 . . . ?
Cu01 S008 C00H C01H -99.6(5) 3_565 . . . ?
Cu01 N00D C00N C00O 178.6(5) . . . . ?
Cu01 N00D C012 C019 -177.8(5) . . . . ?
Cu02 S007 C00S C01B 46.8(5) . . . . ?
Cu02 S007 C00S C01C 167.5(4) . . . . ?
Cu02 S007 C00S C01G -71.3(5) . . . . ?
Cu02 S008 C00H C014 48.4(5) . . . . ?
Cu02 S008 C00H C01A -68.8(5) . . . . ?
Cu02 S008 C00H C01H 169.7(5) . . . . ?
Cu03 S007 C00S C01B -104.7(4) 2_645 . . . ?
Cu03 S007 C00S C01C 16.0(5) 2_645 . . . ?
Cu03 S007 C00S C01G 137.2(4) 2_645 . . . ?
Cu03 S008 C00H C014 -103.2(4) 4_475 . . . ?
Cu03 S008 C00H C01A 139.7(5) 4_475 . . . ?
Cu03 S008 C00H C01H 18.1(6) 4_475 . . . ?
Cu03 O00B C00M O00C 7.0(9) . . . . ?
Cu03 O00B C00M C00Y -173.7(4) . . . . ?
Cu03 N00F C00L C011 173.1(5) . . . . ?
Cu03 N00F C010 C00U -172.3(5) . . . . ?
Cu04 S006 C00W C00P -59.3(4) . . . . ?
Cu04 S006 C00W C00V 60.0(4) . . . . ?
Cu04 S006 C00W C00Z -179.1(4) . . . . ?
Cu04 S007 C00S C01B 127.9(4) . . . . ?
Cu04 S007 C00S C01C -111.4(4) . . . . ?
Cu04 S007 C00S C01G 9.8(6) . . . . ?
Cu04 O00E C015 O017 -7.2(13) . . . . ?
Cu04 O00E C015 C01K 175.1(6) . . . . ?
Cu05 S006 C00W C00P 55.6(4) 4_475 . . . ?
Cu05 S006 C00W C00V 174.9(3) 4_475 . . . ?
Cu05 S006 C00W C00Z -64.2(4) 4_475 . . . ?
Cu05 S007 C00S C01B -27.0(5) 2_645 . . . ?
Cu05 S007 C00S C01C 93.7(5) 2_645 . . . ?
Cu05 S007 C00S C01G -145.0(4) 2_645 . . . ?
Cu05 S008 C00H C014 -27.8(5) 4_475 . . . ?
Cu05 S008 C00H C01A -144.9(5) 4_475 . . . ?
Cu05 S008 C00H C01H 93.6(5) 4_475 . . . ?
Cu05 O00C C00M O00B -6.1(10) . . . . ?
Cu05 O00C C00M C00Y 174.7(4) . . . . ?
S009 C013 C018 S00A -4.4(8) . . . . ?
S009 C013 C018 C01I 177.6(7) . . . . ?
S00A C00X C01F C01I -0.6(10) . . . . ?
S00A C018 C01I C01F 1.5(10) . . . . ?
O00B C00M C00Y F00G -86.5(8) . . . . ?
O00B C00M C00Y F00J 171.4(8) . . . . ?
O00B C00M C00Y F016 27.1(9) . . . . ?
O00B C00M C00Y F0 66.3(10) . . . . ?
O00B C00M C00Y F00K 137.0(11) . . . . ?
O00B C00M C00Y F00H -55.5(14) . . . . ?
O00C C00M C00Y F00G 92.8(8) . . . . ?
O00C C00M C00Y F00J -9.2(10) . . . . ?
O00C C00M C00Y F016 -153.5(7) . . . . ?
O00C C00M C00Y F0 -114.4(10) . . . . ?
O00C C00M C00Y F00K -43.6(12) . . . . ?
O00C C00M C00Y F00H 123.8(13) . . . . ?
N00D C00N C00O C00I -1.2(9) . . . . ?
N00D C012 C019 C00I 0.4(10) . . . . ?
O00E C015 C01K F01D 158.9(10) . . . . ?
O00E C015 C01K F01E 30.2(13) . . . . ?
O00E C015 C01K F01J -81.7(12) . . . . ?
N00F C00L C011 C00K -1.2(10) . . . . ?
C00K C00U C010 N00F -0.4(11) . . . . ?
C00K C00X C01F C01I -178.0(7) . . . . ?
C00L N00F C010 C00U 1.1(10) . . . . ?
C00M C00Y F0 F00K 108.0(8) . . . . ?
C00M C00Y F00K F0 -103.1(9) . . . . ?
C00N N00D C012 C019 -1.7(8) . . . . ?
C00O C00I C00R S009 158.4(5) . . . . ?
C00O C00I C00R C00Q -22.2(10) . . . . ?
C00O C00I C019 C012 0.5(9) . . . . ?
C00Q C00T C013 S009 -0.5(7) . . . . ?
C00Q C00T C013 C018 -177.2(6) . . . . ?
C00R S009 C013 C00T -0.3(5) . . . . ?
C00R S009 C013 C018 176.5(6) . . . . ?
C00R C00I C00O C00N 179.0(5) . . . . ?
C00R C00I C019 C012 -178.6(6) . . . . ?
C00R C00Q C00T C013 1.5(8) . . . . ?
C00T C00Q C00R S009 -1.7(7) . . . . ?
C00T C00Q C00R C00I 178.9(6) . . . . ?
C00T C013 C018 S00A 171.9(6) . . . . ?
C00T C013 C018 C01I -6.1(13) . . . . ?
C00U C00K C00X S00A 3.5(9) . . . . ?
C00U C00K C00X C01F -179.3(8) . . . . ?
C00U C00K C011 C00L 1.8(9) . . . . ?
C00X S00A C018 C013 -179.9(6) . . . . ?
C00X S00A C018 C01I -1.6(7) . . . . ?
C00X C00K C00U C010 -178.5(6) . . . . ?
C00X C00K C011 C00L 179.3(6) . . . . ?
C00X C01F C01I C018 -0.5(12) . . . . ?
C010 N00F C00L C011 -0.2(9) . . . . ?
C011 C00K C00U C010 -1.1(9) . . . . ?
C011 C00K C00X S00A -173.8(5) . . . . ?
C011 C00K C00X C01F 3.3(11) . . . . ?
C012 N00D C00N C00O 2.1(9) . . . . ?
C013 S009 C00R C00I -179.4(5) . . . . ?
C013 S009 C00R C00Q 1.2(5) . . . . ?
C013 C018 C01I C01F 179.6(8) . . . . ?
O017 C015 C01K F01D -19.1(15) . . . . ?
O017 C015 C01K F01E -147.9(10) . . . . ?
O017 C015 C01K F01J 100.2(11) . . . . ?
C018 S00A C00X C00K 178.8(5) . . . . ?
C018 S00A C00X C01F 1.2(6) . . . . ?
C019 C00I C00O C00N -0.2(9) . . . . ?
C019 C00I C00R S009 -22.5(9) . . . . ?
C019 C00I C00R C00Q 156.9(7) . . . . ?
F00H C00Y F0 F00K -123.7(10) . . . . ?
F00H C00Y F00K F0 90.8(17) . . . . ?

loop_
_smtbx_masks_void_nr
_smtbx_masks_void_average_x
_smtbx_masks_void_average_y
_smtbx_masks_void_average_z
_smtbx_masks_void_volume
_smtbx_masks_void_count_electrons
_smtbx_masks_void_content
1 0.500 -0.043 -0.603 2203.1 299.0 '4 CH2Cl2'
